data_4505336
loop_
_publ_author_name
'Banerjee, Subarna'
'Murugavel, Ramaswamy'

_publ_section_title
;
 Formation of One-Dimensional Water Inside an Organic Solid:&#x2009;
 Supramolecular Architectures Derived by the Interaction of Aminobenzoic
 Acids with Nitrogen Bases and H2SO4&#x2020;
;
_journal_issue 3
_journal_name_full 'Crystal Growth &amp; Design'
_journal_page_first 545
_journal_paper_doi 10.1021/cg034229c
_journal_volume 4
_journal_year 2004
_chemical_formula_sum 'C28 H36 N4 Na0 O21 S3'
_chemical_formula_weight 860.79
_chemical_name_systematic
;
 ?
;
_space_group_IT_number 2
_symmetry_cell_setting triclinic
_symmetry_space_group_name_Hall '-P 1'
_symmetry_space_group_name_H-M 'P -1'
_atom_sites_solution_hydrogens geom
_atom_sites_solution_primary direct
_atom_sites_solution_secondary difmap
_audit_creation_method SHELXL-97
_cell_angle_alpha 85.075(7)
_cell_angle_beta 88.712(9)
_cell_angle_gamma 72.509(8)
_cell_formula_units_Z 2
_cell_length_a 7.4700(10)
_cell_length_b 11.1280(10)
_cell_length_c 22.552(2)
_cell_measurement_reflns_used 0
_cell_measurement_temperature 293(2)
_cell_measurement_theta_max 0
_cell_measurement_theta_min 0
_cell_volume 1781.4(3)
_computing_cell_refinement 'CAD4 Express (Enraf Nonius, 1994)'
_computing_data_collection 'CAD4 Express (Enraf Nonius, 1994)'
_computing_data_reduction 'XCAD4 (Harms & Wocadlo, 1995)'
_computing_molecular_graphics 'Ortep-3 for Windows (Farrugia, 1997)'
_computing_publication_material 'WinGX publication routines (Farrugia, 1999)'
_computing_structure_refinement 'SHELXL-97 (Sheldrick, 1997)'
_computing_structure_solution 'SHELXS-97 (Sheldrick, 1997)'
_diffrn_ambient_temperature 293(2)
_diffrn_measured_fraction_theta_full 0.998
_diffrn_measured_fraction_theta_max 0.998
_diffrn_measurement_device_type 'Enraf Nonius TurboCAD4'
_diffrn_measurement_method 'non-profiled omega scans'
_diffrn_radiation_monochromator graphite
_diffrn_radiation_source 'fine-focus sealed tube'
_diffrn_radiation_type MoK\a
_diffrn_radiation_wavelength 0.71073
_diffrn_reflns_av_R_equivalents 0.0227
_diffrn_reflns_av_sigmaI/netI 0.0577
_diffrn_reflns_limit_h_max 0
_diffrn_reflns_limit_h_min -8
_diffrn_reflns_limit_k_max 12
_diffrn_reflns_limit_k_min -13
_diffrn_reflns_limit_l_max 26
_diffrn_reflns_limit_l_min -26
_diffrn_reflns_number 6772
_diffrn_reflns_theta_full 24.98
_diffrn_reflns_theta_max 24.98
_diffrn_reflns_theta_min 1.81
_diffrn_standards_decay_% 21
_diffrn_standards_interval_time 60
_diffrn_standards_number 3
_exptl_absorpt_coefficient_mu 0.303
_exptl_crystal_colour light_green
_exptl_crystal_density_diffrn 1.605
_exptl_crystal_density_method 'not measured'
_exptl_crystal_description prism
_exptl_crystal_F_000 896
_exptl_crystal_size_max 0.4
_exptl_crystal_size_mid 0.3
_exptl_crystal_size_min 0.1
_refine_diff_density_max 1.096
_refine_diff_density_min -0.435
_refine_diff_density_rms 0.081
_refine_ls_extinction_method none
_refine_ls_goodness_of_fit_ref 1.035
_refine_ls_hydrogen_treatment mixed
_refine_ls_matrix_type full
_refine_ls_number_parameters 648
_refine_ls_number_reflns 6242
_refine_ls_number_restraints 0
_refine_ls_restrained_S_all 1.035
_refine_ls_R_factor_all 0.1103
_refine_ls_R_factor_gt 0.0573
_refine_ls_shift/su_max 0.000
_refine_ls_shift/su_mean 0.000
_refine_ls_structure_factor_coef Fsqd
_refine_ls_weighting_details 'calc w=1/[\s^2^(Fo^2^)+(0.0998P)^2^+0.7703P] where P=(Fo^2^+2Fc^2^)/3'
_refine_ls_weighting_scheme calc
_refine_ls_wR_factor_gt 0.1453
_refine_ls_wR_factor_ref 0.1699
_reflns_number_gt 4143
_reflns_number_total 6242
_reflns_threshold_expression >2sigma(I)
_cod_data_source_file cg034229csi20031125_124010.cif
_cod_data_source_block rm112a_(compound_3)
_cod_database_code 4505336

loop_
_symmetry_equiv_pos_as_xyz
'x, y, z'
'-x, -y, -z'

loop_
_atom_site_label
_atom_site_type_symbol
_atom_site_fract_x
_atom_site_fract_y
_atom_site_fract_z
_atom_site_U_iso_or_equiv
_atom_site_adp_type
_atom_site_occupancy
_atom_site_symmetry_multiplicity
_atom_site_calc_flag
S1 S 0.37664(13) 0.08822(9) 0.11886(4) 0.0253(2) Uani 1 1 d
S2 S 0.14258(14) 0.42398(9) 0.38896(4) 0.0277(3) Uani 1 1 d
S3 S 0.70872(16) 0.24175(10) 0.24987(5) 0.0384(3) Uani 1 1 d
N1 N 0.6831(6) 0.1510(3) -0.01902(17) 0.0271(8) Uani 1 1 d
N2 N -0.3776(6) 0.5092(3) 0.34829(18) 0.0337(8) Uani 1 1 d
N3 N -0.0260(7) -0.0289(3) 0.15754(18) 0.0343(8) Uani 1 1 d
N4 N 0.8317(7) 0.3439(4) 0.5212(2) 0.0369(9) Uani 1 1 d
O1 O 0.9640(5) 0.3504(3) 0.07716(16) 0.0532(10) Uani 1 1 d
O2 O 0.8757(5) 0.1795(3) 0.07206(14) 0.0584(10) Uani 1 1 d
O3 O -0.2847(5) 0.7480(3) 0.46830(15) 0.0415(8) Uani 1 1 d
O4 O -0.4151(4) 0.5934(3) 0.45980(12) 0.0339(7) Uani 1 1 d
O5 O -0.2245(5) -0.2391(3) 0.04151(14) 0.0434(8) Uani 1 1 d
O6 O -0.1054(4) -0.0799(3) 0.04740(12) 0.0401(7) Uani 1 1 d
O7 O 0.6554(5) 0.1172(3) 0.40884(15) 0.0501(9) Uani 1 1 d
O8 O 0.7370(6) 0.2889(3) 0.41769(15) 0.0612(10) Uani 1 1 d
O9 O 0.5565(4) 0.0675(3) 0.15006(13) 0.0398(7) Uani 1 1 d
O10 O 0.3933(4) 0.1339(3) 0.05646(13) 0.0459(8) Uani 1 1 d
O11 O 0.3300(4) -0.0306(3) 0.12118(13) 0.0389(7) Uani 1 1 d
O12 O 0.2290(4) 0.1840(3) 0.14781(13) 0.0422(7) Uani 1 1 d
O13 O 0.0531(5) 0.4049(3) 0.33278(15) 0.0539(9) Uani 1 1 d
O14 O -0.0144(5) 0.4859(3) 0.42577(16) 0.0572(9) Uani 1 1 d
O15 O 0.2530(5) 0.3028(3) 0.41637(14) 0.0525(9) Uani 1 1 d
O16 O 0.2539(5) 0.5082(3) 0.37549(15) 0.0508(8) Uani 1 1 d
O17 O 0.6042(5) 0.2629(3) 0.18942(15) 0.0579(10) Uani 1 1 d
O18 O 0.5794(5) 0.2161(4) 0.29505(16) 0.0615(10) Uani 1 1 d
O19 O 0.7478(5) 0.3576(3) 0.25515(16) 0.0601(10) Uani 1 1 d
O20 O 0.8710(5) 0.1332(3) 0.24709(15) 0.0601(10) Uani 1 1 d
O21 O 0.2141(6) 0.2149(4) 0.28009(19) 0.0724(13) Uani 1 1 d
C1 C 0.8699(6) 0.2843(4) 0.05242(18) 0.0332(9) Uani 1 1 d
C2 C 0.7607(5) 0.3477(3) -0.00230(17) 0.0273(8) Uani 1 1 d
C3 C 0.6760(5) 0.2818(3) -0.03662(16) 0.0252(8) Uani 1 1 d
C4 C 0.5807(6) 0.3383(4) -0.08851(19) 0.0342(10) Uani 1 1 d
C5 C 0.5687(7) 0.4627(4) -0.1067(2) 0.0425(11) Uani 1 1 d
C6 C 0.6524(7) 0.5289(4) -0.0734(2) 0.0437(12) Uani 1 1 d
C7 C 0.7486(6) 0.4734(4) -0.0220(2) 0.0361(10) Uani 1 1 d
C11 C -0.3615(5) 0.6800(3) 0.43726(17) 0.0276(8) Uani 1 1 d
C12 C -0.3801(5) 0.7216(3) 0.37270(18) 0.0292(9) Uani 1 1 d
C13 C -0.3995(5) 0.6427(4) 0.33062(17) 0.0293(9) Uani 1 1 d
C14 C -0.4323(7) 0.6859(4) 0.2721(2) 0.0413(11) Uani 1 1 d
C15 C -0.4455(8) 0.8097(5) 0.2532(2) 0.0505(13) Uani 1 1 d
C16 C -0.4224(7) 0.8888(5) 0.2939(2) 0.0484(13) Uani 1 1 d
C17 C -0.3896(7) 0.8468(4) 0.3529(2) 0.0397(11) Uani 1 1 d
C21 C -0.1380(5) -0.1741(4) 0.06999(17) 0.0287(9) Uani 1 1 d
C22 C -0.0761(5) -0.2296(4) 0.13131(17) 0.0275(8) Uani 1 1 d
C23 C -0.0176(5) -0.1612(4) 0.17197(17) 0.0296(9) Uani 1 1 d
C24 C 0.0536(7) -0.2168(5) 0.2266(2) 0.0441(11) Uani 1 1 d
C25 C 0.0667(8) -0.3425(5) 0.2422(2) 0.0572(15) Uani 1 1 d
C26 C 0.0050(8) -0.4104(5) 0.2029(2) 0.0498(13) Uani 1 1 d
C27 C -0.0651(7) -0.3548(4) 0.1483(2) 0.0404(11) Uani 1 1 d
C31 C 0.7187(6) 0.1906(4) 0.43981(19) 0.0353(10) Uani 1 1 d
C32 C 0.7694(5) 0.1431(3) 0.50255(18) 0.0317(9) Uani 1 1 d
C33 C 0.8332(5) 0.2139(4) 0.54020(18) 0.0304(9) Uani 1 1 d
C34 C 0.8927(7) 0.1677(4) 0.5971(2) 0.0425(11) Uani 1 1 d
C35 C 0.8859(7) 0.0483(5) 0.6183(2) 0.0501(12) Uani 1 1 d
C36 C 0.8192(8) -0.0222(4) 0.5820(2) 0.0491(13) Uani 1 1 d
C37 C 0.7607(6) 0.0234(4) 0.5248(2) 0.0398(11) Uani 1 1 d
H1 H 0.891(10) 0.373(6) 0.543(3) 0.10(2) Uiso 1 1 d
H1A H 1.036(13) 0.297(8) 0.097(4) 0.16(4) Uiso 1 1 d
H1B H 0.776(7) 0.117(4) -0.003(2) 0.033(14) Uiso 1 1 d
H1C H 0.589(8) 0.148(5) 0.007(2) 0.059(16) Uiso 1 1 d
H1D H 0.658(5) 0.119(3) -0.0490(18) 0.020(10) Uiso 1 1 d
H2 H 0.882(9) 0.342(6) 0.490(3) 0.08(2) Uiso 1 1 d
H2A H -0.285(8) 0.479(5) 0.379(3) 0.073(18) Uiso 1 1 d
H2B H -0.344(6) 0.465(4) 0.318(2) 0.034(12) Uiso 1 1 d
H2C H -0.486(6) 0.502(4) 0.3529(18) 0.026(12) Uiso 1 1 d
H3 H 0.712(10) 0.402(6) 0.513(3) 0.09(2) Uiso 1 1 d
H3A H 0.087(8) -0.025(5) 0.148(2) 0.064(18) Uiso 1 1 d
H3B H -0.294(9) 0.735(6) 0.503(3) 0.08(2) Uiso 1 1 d
H3B H -0.124(7) 0.005(4) 0.133(2) 0.038(12) Uiso 1 1 d
H3C H -0.071(7) 0.014(5) 0.186(2) 0.055(16) Uiso 1 1 d
H4A H 0.525(6) 0.299(4) -0.1098(19) 0.036(12) Uiso 1 1 d
H5A H 0.518(6) 0.499(4) -0.142(2) 0.042(12) Uiso 1 1 d
H5B H -0.246(10) -0.195(6) 0.009(3) 0.11(3) Uiso 1 1 d
H6A H 0.646(7) 0.600(5) -0.083(2) 0.044(14) Uiso 1 1 d
H7A H 0.808(5) 0.515(4) 0.0019(17) 0.027(10) Uiso 1 1 d
H7B H 0.518(11) 0.160(7) 0.422(3) 0.12(3) Uiso 1 1 d
H9B H 0.591(8) 0.178(5) 0.172(2) 0.075(17) Uiso 1 1 d
H13B H 0.130(10) 0.331(6) 0.319(3) 0.100 Uiso 1 1 d
H14 H -0.445(6) 0.632(4) 0.246(2) 0.044(13) Uiso 1 1 d
H15 H -0.462(6) 0.841(4) 0.214(2) 0.039(12) Uiso 1 1 d
H16 H -0.432(8) 0.961(5) 0.280(2) 0.067(18) Uiso 1 1 d
H17 H -0.373(6) 0.897(4) 0.3805(19) 0.035(12) Uiso 1 1 d
H21A H 0.161(9) 0.192(6) 0.253(3) 0.09(2) Uiso 1 1 d
H21B H 0.260(10) 0.279(7) 0.235(3) 0.12(3) Uiso 1 1 d
H24 H 0.088(6) -0.168(4) 0.2537(19) 0.039(12) Uiso 1 1 d
H25 H 0.100(6) -0.379(4) 0.276(2) 0.045(13) Uiso 1 1 d
H26 H 0.010(7) -0.484(5) 0.209(2) 0.059(16) Uiso 1 1 d
H27 H -0.098(6) -0.398(4) 0.122(2) 0.047(14) Uiso 1 1 d
H34 H 0.928(7) 0.212(5) 0.621(2) 0.061(16) Uiso 1 1 d
H35 H 0.917(7) 0.016(4) 0.661(2) 0.055(14) Uiso 1 1 d
H36 H 0.795(8) -0.092(5) 0.596(3) 0.079(19) Uiso 1 1 d
H37 H 0.713(6) -0.024(4) 0.5008(19) 0.040(12) Uiso 1 1 d

loop_
_atom_site_aniso_label
_atom_site_aniso_U_11
_atom_site_aniso_U_22
_atom_site_aniso_U_33
_atom_site_aniso_U_23
_atom_site_aniso_U_13
_atom_site_aniso_U_12
S1 0.0282(5) 0.0285(5) 0.0215(5) 0.0024(4) -0.0045(4) -0.0130(4)
S2 0.0299(5) 0.0267(5) 0.0270(5) 0.0019(4) -0.0010(4) -0.0103(4)
S3 0.0486(7) 0.0350(6) 0.0323(6) -0.0106(5) -0.0055(5) -0.0112(5)
N1 0.033(2) 0.0249(18) 0.0251(19) 0.0013(15) -0.0056(18) -0.0112(16)
N2 0.042(2) 0.0240(19) 0.036(2) -0.0032(16) 0.0034(19) -0.0118(17)
N3 0.045(3) 0.0283(19) 0.030(2) -0.0039(16) -0.0007(19) -0.0111(18)
N4 0.052(3) 0.028(2) 0.037(2) -0.0044(17) -0.001(2) -0.021(2)
O1 0.068(2) 0.0395(19) 0.059(2) 0.0040(16) -0.0285(19) -0.0268(18)
O2 0.100(3) 0.0443(19) 0.0439(19) 0.0158(15) -0.0330(19) -0.043(2)
O3 0.055(2) 0.0396(18) 0.0365(19) -0.0009(15) -0.0058(16) -0.0236(15)
O4 0.0348(16) 0.0354(16) 0.0339(16) 0.0015(12) 0.0027(12) -0.0155(13)
O5 0.056(2) 0.0496(19) 0.0345(18) 0.0114(15) -0.0142(15) -0.0329(16)
O6 0.058(2) 0.0322(16) 0.0318(16) 0.0070(13) -0.0073(14) -0.0185(15)
O7 0.061(2) 0.0355(17) 0.058(2) -0.0064(15) -0.0171(18) -0.0200(16)
O8 0.105(3) 0.0373(19) 0.049(2) 0.0110(15) -0.022(2) -0.036(2)
O9 0.0386(17) 0.0401(17) 0.0431(18) -0.0002(13) -0.0172(14) -0.0150(14)
O10 0.0473(19) 0.064(2) 0.0299(16) 0.0145(15) -0.0058(14) -0.0266(16)
O11 0.0552(19) 0.0322(16) 0.0368(16) -0.0032(12) -0.0043(14) -0.0241(14)
O12 0.0373(17) 0.0441(18) 0.0426(18) -0.0085(14) -0.0045(14) -0.0067(14)
O13 0.070(2) 0.046(2) 0.0441(19) -0.0004(15) -0.0285(18) -0.0136(17)
O14 0.0441(19) 0.062(2) 0.066(2) -0.0174(18) 0.0157(17) -0.0133(17)
O15 0.078(2) 0.0338(17) 0.0403(18) 0.0025(14) -0.0231(17) -0.0080(16)
O16 0.056(2) 0.054(2) 0.052(2) 0.0017(16) 0.0009(16) -0.0328(17)
O17 0.088(3) 0.0402(19) 0.046(2) 0.0031(15) -0.0296(19) -0.0194(18)
O18 0.056(2) 0.085(3) 0.048(2) 0.0022(18) 0.0016(17) -0.029(2)
O19 0.081(3) 0.053(2) 0.059(2) -0.0223(17) 0.0039(19) -0.034(2)
O20 0.063(2) 0.056(2) 0.050(2) -0.0208(17) -0.0120(17) 0.0046(18)
O21 0.070(3) 0.080(3) 0.063(3) -0.029(2) -0.012(2) -0.009(2)
C1 0.043(2) 0.029(2) 0.032(2) -0.0065(18) -0.0006(19) -0.0162(19)
C2 0.026(2) 0.0236(19) 0.032(2) -0.0002(16) 0.0006(16) -0.0064(16)
C3 0.027(2) 0.0196(18) 0.030(2) -0.0025(15) 0.0036(16) -0.0074(16)
C4 0.037(2) 0.034(2) 0.032(2) -0.0011(18) -0.0053(19) -0.012(2)
C5 0.043(3) 0.037(3) 0.044(3) 0.016(2) -0.009(2) -0.011(2)
C6 0.051(3) 0.020(2) 0.058(3) 0.008(2) -0.001(2) -0.011(2)
C7 0.039(2) 0.027(2) 0.046(3) -0.0039(19) 0.002(2) -0.0147(19)
C11 0.026(2) 0.023(2) 0.031(2) -0.0033(16) 0.0027(16) -0.0051(16)
C12 0.026(2) 0.024(2) 0.037(2) 0.0026(17) 0.0008(17) -0.0075(16)
C13 0.029(2) 0.026(2) 0.031(2) 0.0008(17) 0.0034(17) -0.0079(17)
C14 0.051(3) 0.042(3) 0.033(2) -0.002(2) -0.004(2) -0.016(2)
C15 0.070(4) 0.040(3) 0.038(3) 0.014(2) -0.006(2) -0.015(2)
C16 0.060(3) 0.031(3) 0.050(3) 0.013(2) 0.001(2) -0.012(2)
C17 0.049(3) 0.028(2) 0.044(3) 0.000(2) -0.001(2) -0.014(2)
C21 0.026(2) 0.028(2) 0.029(2) 0.0008(17) 0.0002(16) -0.0052(17)
C22 0.028(2) 0.029(2) 0.024(2) 0.0011(16) 0.0033(16) -0.0064(16)
C23 0.031(2) 0.029(2) 0.029(2) 0.0024(17) 0.0051(17) -0.0098(17)
C24 0.062(3) 0.047(3) 0.028(2) 0.004(2) -0.006(2) -0.024(2)
C25 0.072(4) 0.058(3) 0.037(3) 0.024(3) -0.017(3) -0.020(3)
C26 0.071(4) 0.030(3) 0.045(3) 0.013(2) -0.003(2) -0.015(2)
C27 0.053(3) 0.032(2) 0.039(3) 0.003(2) -0.003(2) -0.018(2)
C31 0.038(2) 0.024(2) 0.043(3) -0.0027(19) -0.0061(19) -0.0081(18)
C32 0.032(2) 0.023(2) 0.041(2) -0.0032(17) 0.0011(18) -0.0087(17)
C33 0.027(2) 0.024(2) 0.040(2) -0.0007(17) 0.0041(18) -0.0092(16)
C34 0.049(3) 0.040(3) 0.039(3) -0.002(2) -0.007(2) -0.014(2)
C35 0.063(3) 0.041(3) 0.042(3) 0.008(2) -0.003(2) -0.011(2)
C36 0.067(3) 0.026(2) 0.051(3) 0.007(2) 0.002(3) -0.014(2)
C37 0.049(3) 0.026(2) 0.047(3) -0.003(2) -0.003(2) -0.016(2)

loop_
_atom_type_symbol
_atom_type_description
_atom_type_scat_dispersion_real
_atom_type_scat_dispersion_imag
_atom_type_scat_source
C C 0.0033 0.0016 'International Tables Vol C Tables 4.2.6.8 and 6.1.1.4'
H H 0.0000 0.0000 'International Tables Vol C Tables 4.2.6.8 and 6.1.1.4'
N N 0.0061 0.0033 'International Tables Vol C Tables 4.2.6.8 and 6.1.1.4'
O O 0.0106 0.0060 'International Tables Vol C Tables 4.2.6.8 and 6.1.1.4'
S S 0.1246 0.1234 'International Tables Vol C Tables 4.2.6.8 and 6.1.1.4'
Na Na 0.0362 0.0249 'International Tables Vol C Tables 4.2.6.8 and 6.1.1.4'

loop_
_geom_angle_atom_site_label_1
_geom_angle_atom_site_label_2
_geom_angle_atom_site_label_3
_geom_angle
O11 S1 O12 110.14(18)
O11 S1 O10 109.52(17)
O12 S1 O10 109.11(18)
O11 S1 O9 109.53(17)
O12 S1 O9 109.03(17)
O10 S1 O9 109.50(18)
O16 S2 O15 112.0(2)
O16 S2 O14 108.6(2)
O15 S2 O14 112.3(2)
O16 S2 O13 109.6(2)
O15 S2 O13 109.51(18)
O14 S2 O13 104.5(2)
O19 S3 O20 115.1(2)
O19 S3 O18 113.1(2)
O20 S3 O18 110.1(2)
O19 S3 O17 103.9(2)
O20 S3 O17 107.57(19)
O18 S3 O17 106.4(2)
C3 N1 H1B 110(3)
C3 N1 H1C 111(3)
H1B N1 H1C 108(5)
C3 N1 H1D 108(3)
H1B N1 H1D 117(4)
H1C N1 H1D 104(4)
C13 N2 H2A 110(3)
C13 N2 H2B 110(3)
H2A N2 H2B 110(4)
C13 N2 H2C 107(3)
H2A N2 H2C 121(4)
H2B N2 H2C 99(4)
C23 N3 H3A 109(3)
C23 N3 H3B 106(3)
H3A N3 H3B 122(5)
C23 N3 H3C 111(3)
H3A N3 H3C 112(5)
H3B N3 H3C 96(4)
C33 N4 H1 114(5)
C33 N4 H2 107(4)
H1 N4 H2 105(6)
C33 N4 H3 116(4)
H1 N4 H3 110(6)
H2 N4 H3 103(6)
C1 O1 H1A 101(7)
C11 O3 H3B 113(4)
C21 O5 H5B 100(5)
C31 O7 H7B 92(4)
S1 O9 H9B 117(2)
S2 O13 H13B 107(4)
S3 O17 H9B 116(3)
H21A O21 H21B 80(5)
O2 C1 O1 121.9(4)
O2 C1 C2 122.7(4)
O1 C1 C2 115.5(4)
C3 C2 C7 118.3(4)
C3 C2 C1 120.7(3)
C7 C2 C1 120.9(4)
C4 C3 C2 121.1(3)
C4 C3 N1 117.6(3)
C2 C3 N1 121.3(3)
C3 C4 C5 119.7(4)
C3 C4 H4A 122(3)
C5 C4 H4A 118(3)
C6 C5 C4 119.9(4)
C6 C5 H5A 119(3)
C4 C5 H5A 121(3)
C7 C6 C5 121.0(4)
C7 C6 H6A 118(3)
C5 C6 H6A 122(3)
C6 C7 C2 120.1(4)
C6 C7 H7A 123(2)
C2 C7 H7A 117(2)
O4 C11 O3 123.2(4)
O4 C11 C12 123.3(3)
O3 C11 C12 113.6(3)
C13 C12 C17 117.8(4)
C13 C12 C11 122.0(3)
C17 C12 C11 120.1(4)
C14 C13 C12 121.1(4)
C14 C13 N2 119.0(4)
C12 C13 N2 119.9(3)
C13 C14 C15 120.7(4)
C13 C14 H14 119(3)
C15 C14 H14 121(3)
C16 C15 C14 119.1(5)
C16 C15 H15 118(3)
C14 C15 H15 123(3)
C17 C16 C15 120.8(5)
C17 C16 H16 124(4)
C15 C16 H16 115(4)
C16 C17 C12 120.4(4)
C16 C17 H17 122(3)
C12 C17 H17 117(3)
O6 C21 O5 122.9(4)
O6 C21 C22 123.0(4)
O5 C21 C22 114.0(3)
C27 C22 C23 118.1(4)
C27 C22 C21 120.2(4)
C23 C22 C21 121.6(3)
C24 C23 C22 120.9(4)
C24 C23 N3 117.6(4)
C22 C23 N3 121.4(3)
C23 C24 C25 120.0(4)
C23 C24 H24 119(3)
C25 C24 H24 121(3)
C26 C25 C24 119.6(5)
C26 C25 H25 116(3)
C24 C25 H25 124(3)
C27 C26 C25 120.2(5)
C27 C26 H26 115(4)
C25 C26 H26 125(4)
C26 C27 C22 121.0(4)
C26 C27 H27 122(3)
C22 C27 H27 117(3)
O8 C31 O7 121.4(4)
O8 C31 C32 122.9(4)
O7 C31 C32 115.6(4)
C33 C32 C37 118.2(4)
C33 C32 C31 121.0(3)
C37 C32 C31 120.8(4)
C34 C33 C32 121.7(4)
C34 C33 N4 117.4(4)
C32 C33 N4 120.9(4)
C33 C34 C35 119.6(4)
C33 C34 H34 122(4)
C35 C34 H34 119(4)
C36 C35 C34 119.5(5)
C36 C35 H35 119(3)
C34 C35 H35 121(3)
C37 C36 C35 121.0(4)
C37 C36 H36 117(4)
C35 C36 H36 122(4)
C36 C37 C32 120.0(4)
C36 C37 H37 120(3)
C32 C37 H37 120(3)

loop_
_geom_bond_atom_site_label_1
_geom_bond_atom_site_label_2
_geom_bond_distance
S1 O11 1.462(3)
S1 O12 1.469(3)
S1 O10 1.470(3)
S1 O9 1.477(3)
S2 O16 1.439(3)
S2 O15 1.447(3)
S2 O14 1.452(3)
S2 O13 1.505(3)
S3 O19 1.420(3)
S3 O20 1.436(3)
S3 O18 1.457(4)
S3 O17 1.551(3)
N1 C3 1.461(5)
N1 H1B 0.76(5)
N1 H1C 0.91(6)
N1 H1D 0.84(4)
N2 C13 1.465(5)
N2 H2A 0.96(6)
N2 H2B 0.87(5)
N2 H2C 0.84(4)
N3 C23 1.462(5)
N3 H3A 0.88(6)
N3 H3B 0.89(5)
N3 H3C 0.84(6)
N4 C33 1.471(5)
N4 H1 0.81(8)
N4 H2 0.79(7)
N4 H3 0.95(7)
O1 C1 1.320(5)
O1 H1A 0.78(9)
O2 C1 1.201(5)
O3 C11 1.327(5)
O3 H3B 0.79(6)
O4 C11 1.219(4)
O5 C21 1.317(5)
O5 H5B 0.84(7)
O6 C21 1.214(5)
O7 C31 1.312(5)
O7 H7B 1.04(8)
O8 C31 1.207(5)
O9 H9B 1.45(6)
O13 H13B 0.92(7)
O17 H9B 1.09(6)
O21 H21A 0.84(7)
O21 H21B 1.30(8)
C1 C2 1.495(5)
C2 C3 1.391(5)
C2 C7 1.407(5)
C3 C4 1.383(5)
C4 C5 1.387(6)
C4 H4A 0.86(4)
C5 C6 1.376(7)
C5 H5A 0.90(5)
C6 C7 1.374(6)
C6 H6A 0.79(5)
C7 H7A 0.94(4)
C11 C12 1.486(5)
C12 C13 1.386(5)
C12 C17 1.407(5)
C13 C14 1.367(6)
C14 C15 1.382(6)
C14 H14 0.90(5)
C15 C16 1.374(7)
C15 H15 0.91(4)
C16 C17 1.374(7)
C16 H16 0.82(5)
C17 H17 0.90(4)
C21 C22 1.489(5)
C22 C27 1.392(6)
C22 C23 1.396(5)
C23 C24 1.373(6)
C24 C25 1.387(7)
C24 H24 0.94(4)
C25 C26 1.384(7)
C25 H25 0.85(5)
C26 C27 1.369(6)
C26 H26 0.81(5)
C27 H27 0.89(5)
C31 C32 1.483(6)
C32 C33 1.388(5)
C32 C37 1.402(6)
C33 C34 1.372(6)
C34 C35 1.388(7)
C34 H34 0.86(5)
C35 C36 1.378(7)
C35 H35 1.00(5)
C36 C37 1.375(7)
C36 H36 0.88(6)
C37 H37 0.93(4)

loop_
_geom_torsion_atom_site_label_1
_geom_torsion_atom_site_label_2
_geom_torsion_atom_site_label_3
_geom_torsion_atom_site_label_4
_geom_torsion
O2 C1 C2 C3 -6.8(6)
O1 C1 C2 C3 171.6(4)
O2 C1 C2 C7 176.3(4)
O1 C1 C2 C7 -5.3(6)
C7 C2 C3 C4 -0.6(6)
C1 C2 C3 C4 -177.5(4)
C7 C2 C3 N1 179.9(4)
C1 C2 C3 N1 2.9(6)
C2 C3 C4 C5 -0.1(6)
N1 C3 C4 C5 179.4(4)
C3 C4 C5 C6 0.4(7)
C4 C5 C6 C7 0.1(8)
C5 C6 C7 C2 -0.9(7)
C3 C2 C7 C6 1.1(6)
C1 C2 C7 C6 178.0(4)
O4 C11 C12 C13 -22.2(6)
O3 C11 C12 C13 159.2(4)
O4 C11 C12 C17 154.0(4)
O3 C11 C12 C17 -24.6(5)
C17 C12 C13 C14 -1.9(6)
C11 C12 C13 C14 174.4(4)
C17 C12 C13 N2 175.8(4)
C11 C12 C13 N2 -7.9(6)
C12 C13 C14 C15 0.6(7)
N2 C13 C14 C15 -177.1(4)
C13 C14 C15 C16 0.9(8)
C14 C15 C16 C17 -1.0(8)
C15 C16 C17 C12 -0.3(8)
C13 C12 C17 C16 1.8(7)
C11 C12 C17 C16 -174.6(4)
O6 C21 C22 C27 -160.3(4)
O5 C21 C22 C27 17.0(5)
O6 C21 C22 C23 16.0(6)
O5 C21 C22 C23 -166.7(4)
C27 C22 C23 C24 1.8(6)
C21 C22 C23 C24 -174.6(4)
C27 C22 C23 N3 -179.6(4)
C21 C22 C23 N3 4.1(6)
C22 C23 C24 C25 -0.6(7)
N3 C23 C24 C25 -179.3(5)
C23 C24 C25 C26 -1.0(8)
C24 C25 C26 C27 1.3(9)
C25 C26 C27 C22 0.0(8)
C23 C22 C27 C26 -1.5(7)
C21 C22 C27 C26 174.9(4)
O8 C31 C32 C33 3.2(7)
O7 C31 C32 C33 -178.3(4)
O8 C31 C32 C37 -174.5(5)
O7 C31 C32 C37 4.1(6)
C37 C32 C33 C34 2.2(6)
C31 C32 C33 C34 -175.5(4)
C37 C32 C33 N4 -175.1(4)
C31 C32 C33 N4 7.1(6)
C32 C33 C34 C35 -1.3(7)
N4 C33 C34 C35 176.1(4)
C33 C34 C35 C36 -0.1(8)
C34 C35 C36 C37 0.6(8)
C35 C36 C37 C32 0.3(8)
C33 C32 C37 C36 -1.7(7)
C31 C32 C37 C36 176.0(4)

loop_
_cod_related_entry_id
_cod_related_entry_database
_cod_related_entry_code
1 ChemSpider 30661504
